data_7703385
loop_
_publ_author_name
'Kitagawa, Yuichi'
'Kumagai, Marina'
'Nakanishi, Takayuki'
'Fushimi, Koji'
'Hasegawa, Yasuchika'

_publ_section_title
;
 First aggregation-induced emission of a Tb(iii) luminophore based on
 modulation of ligand-ligand charge transfer bands.
;
_journal_issue 8
_journal_name_full 'Dalton transactions (Cambridge, England : 2003)'
_journal_page_first 2431
_journal_page_last 2436
_journal_paper_doi 10.1039/d0dt00094a
_journal_volume 49
_journal_year 2020
_chemical_formula_moiety 'C47 H65 Gd N4 O6'
_chemical_formula_sum 'C47 H65 Gd N4 O6'
_chemical_formula_weight 939.28
_space_group_crystal_system monoclinic
_space_group_IT_number 14
_space_group_name_Hall '-P 2ybc'
_space_group_name_H-M_alt 'P 1 21/c 1'
_atom_sites_solution_hydrogens geom
_atom_sites_solution_primary dual
_audit_creation_date 2018-02-16
_audit_creation_method
;
Olex2 1.2-ac3
(compiled 2017.08.10 svn.r3458 for OlexSys, GUI svn.r5381)
;
_audit_update_record
;
2019-04-22 deposited with the CCDC.	2020-01-22 downloaded from the CCDC.
;
_cell_angle_alpha 90
_cell_angle_beta 91.6930(10)
_cell_angle_gamma 90
_cell_formula_units_Z 4
_cell_length_a 13.4029(2)
_cell_length_b 15.2786(2)
_cell_length_c 26.4644(4)
_cell_measurement_reflns_used 36735
_cell_measurement_temperature 293(2)
_cell_measurement_theta_max 29.0920
_cell_measurement_theta_min 2.5380
_cell_volume 5416.95(14)
_computing_cell_refinement 'CrysAlisPro 1.171.39.43a (Rigaku OD, 2018)'
_computing_data_collection 'CrysAlisPro 1.171.39.43a (Rigaku OD, 2018)'
_computing_data_reduction 'CrysAlisPro 1.171.39.43a (Rigaku OD, 2018)'
_computing_molecular_graphics 'Olex2 (Dolomanov et al., 2009)'
_computing_publication_material 'Olex2 (Dolomanov et al., 2009)'
_computing_structure_refinement 'ShelXL (Sheldrick, 2015)'
_computing_structure_solution 'ShelXT (Sheldrick, 2015)'
_diffrn_ambient_temperature 293(2)
_diffrn_detector 'CCD plate'
_diffrn_measured_fraction_theta_full 0.999
_diffrn_measured_fraction_theta_max 0.892
_diffrn_measurement_details
;
List of Runs (angles in degrees, time in seconds):

  # Type    Start    End  Width  t~exp~   \w     \q     \k     \f   Frames
#--------------------------------------------------------------------------
  1  \w    -19.00   6.00   0.50    0.60    --    5.00   5.00 -22.00   50
  2  \w    -96.00  44.00   0.50    0.60    --   -7.30   5.00 -22.00  280
  3  \w     -7.00  19.00   0.50    0.60    --    5.00  60.00 -90.00   52
  4  \w     67.00  94.00   0.50    0.60    --    5.00  43.00 -30.00   54
  5  \w    -50.00 -24.00   0.50    0.60    --    5.00  43.00 -30.00   52
  6  \w     21.00  77.00   0.50    0.60    --   -7.30  57.00  30.00  112
  7  \w    -85.00 -40.00   0.50    0.60    --   -7.30  57.00  30.00   90
  8  \w    -97.00  82.00   0.50    0.60    --   -7.30  43.00 -90.00  358
;
_diffrn_measurement_device 'four-circle diffractometer'
_diffrn_measurement_device_type 'XtaLAB AFC11 (RCD3): quarter-chi single'
_diffrn_measurement_method '\w scans'
_diffrn_orient_matrix_type 'CrysAlisPro convention (1999,Acta A55,543-557)'
_diffrn_orient_matrix_UB_11 0.0395837000
_diffrn_orient_matrix_UB_12 -0.0013646000
_diffrn_orient_matrix_UB_13 -0.0171908000
_diffrn_orient_matrix_UB_21 0.0349690000
_diffrn_orient_matrix_UB_22 -0.0034910000
_diffrn_orient_matrix_UB_23 0.0205595000
_diffrn_orient_matrix_UB_31 -0.0038766000
_diffrn_orient_matrix_UB_32 -0.0462490000
_diffrn_orient_matrix_UB_33 -0.0010490000
_diffrn_radiation_monochromator mirror
_diffrn_radiation_probe x-ray
_diffrn_radiation_type MoK\a
_diffrn_radiation_wavelength 0.71073
_diffrn_reflns_av_R_equivalents 0.0321
_diffrn_reflns_av_unetI/netI 0.0257
_diffrn_reflns_Laue_measured_fraction_full 0.999
_diffrn_reflns_Laue_measured_fraction_max 0.892
_diffrn_reflns_limit_h_max 17
_diffrn_reflns_limit_h_min -18
_diffrn_reflns_limit_k_max 20
_diffrn_reflns_limit_k_min -18
_diffrn_reflns_limit_l_max 33
_diffrn_reflns_limit_l_min -35
_diffrn_reflns_number 78628
_diffrn_reflns_point_group_measured_fraction_full 0.999
_diffrn_reflns_point_group_measured_fraction_max 0.892
_diffrn_reflns_theta_full 25.242
_diffrn_reflns_theta_max 29.034
_diffrn_reflns_theta_min 2.037
_diffrn_source 'Rotating-anode X-ray tube (dual wavelength)'
_diffrn_source_type 'Rigaku (Mo) X-ray DW Source'
_exptl_absorpt_coefficient_mu 1.267
_exptl_absorpt_correction_T_max 1.00000
_exptl_absorpt_correction_T_min 0.73288
_exptl_absorpt_correction_type multi-scan
_exptl_absorpt_process_details
;
CrysAlisPro 1.171.39.43a (Rigaku Oxford Diffraction, 2018)
Empirical absorption correction using spherical harmonics,
 implemented in SCALE3 ABSPACK scaling algorithm.
;
_exptl_crystal_colour white
_exptl_crystal_colour_primary white
_exptl_crystal_density_diffrn 1.152
_exptl_crystal_description block
_exptl_crystal_F_000 1948
_exptl_crystal_size_max 0.577
_exptl_crystal_size_mid 0.199
_exptl_crystal_size_min 0.19
_refine_diff_density_max 0.746
_refine_diff_density_min -1.207
_refine_diff_density_rms 0.215
_refine_ls_extinction_method none
_refine_ls_goodness_of_fit_ref 1.133
_refine_ls_hydrogen_treatment constr
_refine_ls_matrix_type full
_refine_ls_number_parameters 541
_refine_ls_number_reflns 12885
_refine_ls_number_restraints 0
_refine_ls_restrained_S_all 1.133
_refine_ls_R_factor_all 0.0504
_refine_ls_R_factor_gt 0.0337
_refine_ls_shift/su_max 0.001
_refine_ls_shift/su_mean 0.000
_refine_ls_structure_factor_coef Fsqd
_refine_ls_weighting_details 'w=1/[\s^2^(Fo^2^)+(0.0649P)^2^+7.3717P] where P=(Fo^2^+2Fc^2^)/3'
_refine_ls_weighting_scheme calc
_refine_ls_wR_factor_gt 0.1063
_refine_ls_wR_factor_ref 0.1236
_reflns_Friedel_coverage 0.000
_reflns_number_gt 9624
_reflns_number_total 12885
_reflns_threshold_expression 'I > 2\s(I)'
_cod_data_source_file d0dt00094a2.cif
_cod_data_source_block gdtmhdpq
_cod_depositor_comments 'Adding full bibliography for 7703382--7703385.cif.'
_cod_database_code 7703385
_shelx_shelxl_version_number 2016/6
_chemical_oxdiff_formula 'C47 H65 Gd N4 O6'
_shelx_space_group_comment
;
The symmetry employed for this shelxl refinement is uniquely defined
by the following loop, which should always be used as a source of
symmetry information in preference to the above space-group names.
They are only intended as comments.
;
_shelx_estimated_absorpt_t_max 0.795
_shelx_estimated_absorpt_t_min 0.529
_reflns_odcompleteness_completeness 99.85
_reflns_odcompleteness_iscentric 1
_reflns_odcompleteness_theta 26.32
_olex2_refinement_description
;
1. Fixed Uiso
 At 1.2 times of:
  All C(H) groups
 At 1.5 times of:
  All C(H,H,H) groups
2.a Aromatic/amide H refined with riding coordinates:
 C1AA(H1AA), C4AA(H4AA), C8AA(H8AA), C0BA(H0BA), C1BA(H1BA), C2BA(H2BA),
 C9BA(H9BA), C5CA(H5CA), C6CA(H6CA), C9CA(H9CA), C3DA(H3DA)
2.b Idealised Me refined as rotating group:
 C1CA(H1CA,H1CB,H1CC), C4CA(H4CA,H4CB,H4CC), C8CA(H8CA,H8CB,H8CC), C0DA(H0DA,
 H0DB,H0DC), C2DA(H2DA,H2DB,H2DC), C4DA(H4DA,H4DB,H4DC), C5DA(H5DA,H5DB,H5DC),
 C6DA(H6DA,H6DB,H6DC), C7DA(H7DA,H7DB,H7DC), C8DA(H8DA,H8DB,H8DC), C(HA,HB,HC),
 C0EA(H0EA,H0EB,H0EC), C1EA(H1EA,H1EB,H1EC), C2EA(H2EA,H2EB,H2EC), C3EA(H3EA,
 H3EB,H3EC), C5EA(H5EA,H5EB,H5EC), C6EA(H6EA,H6EB,H6EC), C7EA(H7EA,H7EB,H7EC)
;
_olex2_submission_special_instructions 'No special instructions were received'
_oxdiff_exptl_absorpt_empirical_details
;
Empirical correction (ABSPACK) includes:
- Absorption correction using spherical harmonics
- Frame scaling
;
_oxdiff_exptl_absorpt_empirical_full_max 1.474
_oxdiff_exptl_absorpt_empirical_full_min 0.771

loop_
_space_group_symop_operation_xyz
'x, y, z'
'-x, y+1/2, -z+1/2'
'-x, -y, -z'
'x, -y-1/2, z-1/2'

loop_
_atom_site_label
_atom_site_type_symbol
_atom_site_fract_x
_atom_site_fract_y
_atom_site_fract_z
_atom_site_U_iso_or_equiv
_atom_site_adp_type
_atom_site_occupancy
_atom_site_site_symmetry_order
_atom_site_calc_flag
_atom_site_refinement_flags_posn
Gd0A Gd 0.26471(2) 0.74965(2) 0.39149(2) 0.01447(6) Uani 1 1 d .
O4AA O 0.16688(17) 0.76434(14) 0.46363(9) 0.0199(5) Uani 1 1 d .
O5AA O 0.42546(16) 0.70472(15) 0.36688(8) 0.0213(5) Uani 1 1 d .
O6AA O 0.28282(16) 0.60835(14) 0.42467(8) 0.0204(5) Uani 1 1 d .
O7AA O 0.15593(17) 0.86714(15) 0.37788(8) 0.0205(5) Uani 1 1 d .
O8AA O 0.27442(17) 0.76670(16) 0.30444(9) 0.0224(5) Uani 1 1 d .
O O 0.12991(16) 0.66707(14) 0.36289(9) 0.0219(5) Uani 1 1 d .
N0AA N 0.3812(2) 0.77407(18) 0.46967(10) 0.0184(5) Uani 1 1 d .
N1AA N 0.3837(2) 0.88644(17) 0.39065(10) 0.0200(6) Uani 1 1 d .
N2AA N 0.6789(2) 1.0271(2) 0.46168(13) 0.0323(7) Uani 1 1 d .
N N 0.6734(2) 0.9112(2) 0.54511(12) 0.0301(7) Uani 1 1 d .
C0AA C 0.5332(2) 0.9572(2) 0.42375(13) 0.0226(7) Uani 1 1 d .
C1AA C 0.3777(3) 0.7203(2) 0.50919(12) 0.0218(7) Uani 1 1 d .
H1AA H 0.326099 0.679644 0.509950 0.026 Uiso 1 1 calc R
C2AA C 0.6088(2) 0.9635(2) 0.46460(14) 0.0247(7) Uani 1 1 d .
C3AA C 0.4579(2) 0.8939(2) 0.42650(12) 0.0190(6) Uani 1 1 d .
C4AA C 0.0293(2) 0.8508(2) 0.43730(12) 0.0210(7) Uani 1 1 d .
H4AA H -0.034592 0.868447 0.445640 0.025 Uiso 1 1 calc R
C5AA C 0.4562(2) 0.8337(2) 0.46932(12) 0.0173(6) Uani 1 1 d .
C6AA C 0.0673(2) 0.8818(2) 0.39187(12) 0.0200(7) Uani 1 1 d .
C7AA C 0.3382(3) 0.7580(2) 0.27029(13) 0.0229(7) Uani 1 1 d .
C8AA C 0.5321(3) 1.0132(2) 0.38234(14) 0.0299(8) Uani 1 1 d .
H8AA H 0.581266 1.055703 0.379305 0.036 Uiso 1 1 calc R
C9AA C 0.0354(3) 0.7680(2) 0.52114(13) 0.0231(7) Uani 1 1 d .
C0BA C 0.4467(3) 0.7216(3) 0.54929(13) 0.0263(7) Uani 1 1 d .
H0BA H 0.441221 0.682540 0.576019 0.032 Uiso 1 1 calc R
C1BA C 0.5235(3) 0.7815(2) 0.54900(13) 0.0259(7) Uani 1 1 d .
H1BA H 0.571011 0.783251 0.575303 0.031 Uiso 1 1 calc R
C2BA C 0.1371(2) 0.5298(2) 0.40280(14) 0.0255(7) Uani 1 1 d .
H2BA H 0.103731 0.476986 0.406890 0.031 Uiso 1 1 calc R
C3BA C 0.0810(2) 0.7952(2) 0.47097(11) 0.0175(6) Uani 1 1 d .
C4BA C 0.4771(2) 0.7120(2) 0.32801(13) 0.0232(7) Uani 1 1 d .
C5BA C 0.5285(2) 0.8396(2) 0.50843(12) 0.0201(6) Uani 1 1 d .
C6BA C 0.3005(3) 0.7791(3) 0.21614(14) 0.0324(8) Uani 1 1 d .
C7BA C 0.2304(2) 0.5400(2) 0.42735(12) 0.0198(6) Uani 1 1 d .
C8BA C 0.6063(2) 0.9061(2) 0.50580(13) 0.0239(7) Uani 1 1 d .
C9BA C 0.4376(3) 0.7351(3) 0.27992(14) 0.0305(8) Uani 1 1 d .
H9BA H 0.480525 0.734978 0.252932 0.037 Uiso 1 1 calc R
C0CA C 0.0909(2) 0.5940(2) 0.37245(13) 0.0209(7) Uani 1 1 d .
C1CA C 0.0552(3) 1.0252(2) 0.34741(15) 0.0344(9) Uani 1 1 d .
H1CA H 0.061078 1.055792 0.379042 0.052 Uiso 1 1 calc GR
H1CB H 0.016890 1.059814 0.323579 0.052 Uiso 1 1 calc GR
H1CC H 0.120484 1.015035 0.334643 0.052 Uiso 1 1 calc GR
C2CA C 0.0029(3) 0.9377(2) 0.35529(13) 0.0251(7) Uani 1 1 d .
C3CA C -0.0137(2) 0.5807(2) 0.34802(14) 0.0248(7) Uani 1 1 d .
C4CA C 0.1064(3) 0.7955(4) 0.56455(15) 0.0510(12) Uani 1 1 d .
H4CA H 0.172159 0.773767 0.558449 0.077 Uiso 1 1 calc GR
H4CB H 0.083407 0.771682 0.595708 0.077 Uiso 1 1 calc GR
H4CC H 0.108156 0.858153 0.566755 0.077 Uiso 1 1 calc GR
C5CA C 0.7434(3) 1.0310(3) 0.50085(17) 0.0365(9) Uani 1 1 d .
H5CA H 0.792458 1.074015 0.500973 0.044 Uiso 1 1 calc R
C6CA C 0.3843(3) 0.9413(2) 0.35186(13) 0.0267(7) Uani 1 1 d .
H6CA H 0.333413 0.937054 0.327341 0.032 Uiso 1 1 calc R
C7CA C 0.2724(3) 0.4660(2) 0.46127(14) 0.0259(7) Uani 1 1 d .
C8CA C 0.3848(3) 0.4779(2) 0.47109(16) 0.0339(9) Uani 1 1 d .
H8CA H 0.418273 0.476953 0.439524 0.051 Uiso 1 1 calc GR
H8CB H 0.409629 0.431178 0.492229 0.051 Uiso 1 1 calc GR
H8CC H 0.396908 0.532895 0.487670 0.051 Uiso 1 1 calc GR
C9CA C 0.4575(3) 1.0050(2) 0.34598(14) 0.0320(8) Uani 1 1 d .
H9CA H 0.455747 1.041517 0.317835 0.038 Uiso 1 1 calc R
C0DA C -0.0673(3) 0.8075(3) 0.52988(15) 0.0362(9) Uani 1 1 d .
H0DA H -0.063683 0.870051 0.527050 0.054 Uiso 1 1 calc GR
H0DB H -0.088511 0.792042 0.563048 0.054 Uiso 1 1 calc GR
H0DC H -0.114415 0.785243 0.505027 0.054 Uiso 1 1 calc GR
C1DA C 0.5896(3) 0.6940(3) 0.33499(14) 0.0302(8) Uani 1 1 d .
C2DA C 0.1913(4) 0.7488(4) 0.20990(17) 0.0563(16) Uani 1 1 d .
H2DA H 0.187938 0.686471 0.213933 0.084 Uiso 1 1 calc GR
H2DB H 0.165879 0.764567 0.176841 0.084 Uiso 1 1 calc GR
H2DC H 0.151927 0.776615 0.235034 0.084 Uiso 1 1 calc GR
C3DA C 0.7408(3) 0.9740(3) 0.54131(16) 0.0354(9) Uani 1 1 d .
H3DA H 0.788728 0.980111 0.567186 0.043 Uiso 1 1 calc R
C4DA C 0.2546(3) 0.3753(2) 0.43812(17) 0.0378(9) Uani 1 1 d .
H4DA H 0.184188 0.365358 0.433606 0.057 Uiso 1 1 calc GR
H4DB H 0.282775 0.331430 0.460272 0.057 Uiso 1 1 calc GR
H4DC H 0.285744 0.372121 0.405958 0.057 Uiso 1 1 calc GR
C5DA C -0.1023(3) 0.9550(3) 0.37384(17) 0.0463(11) Uani 1 1 d .
H5DA H -0.137291 0.900555 0.376826 0.069 Uiso 1 1 calc GR
H5DB H -0.137565 0.992140 0.350115 0.069 Uiso 1 1 calc GR
H5DC H -0.098006 0.983327 0.406223 0.069 Uiso 1 1 calc GR
C6DA C 0.0270(4) 0.6688(3) 0.52053(18) 0.0457(11) Uani 1 1 d .
H6DA H -0.017392 0.651060 0.493289 0.068 Uiso 1 1 calc GR
H6DB H 0.001362 0.648986 0.552029 0.068 Uiso 1 1 calc GR
H6DC H 0.091735 0.643675 0.515876 0.068 Uiso 1 1 calc GR
C7DA C -0.0820(3) 0.6493(3) 0.37017(18) 0.0437(10) Uani 1 1 d .
H7DA H -0.091099 0.637004 0.405315 0.066 Uiso 1 1 calc GR
H7DB H -0.145577 0.647998 0.352460 0.066 Uiso 1 1 calc GR
H7DC H -0.052619 0.706195 0.366725 0.066 Uiso 1 1 calc GR
C8DA C 0.3074(4) 0.8776(3) 0.2090(2) 0.0634(15) Uani 1 1 d .
H8DA H 0.261519 0.906090 0.230843 0.095 Uiso 1 1 calc GR
H8DB H 0.290815 0.892059 0.174506 0.095 Uiso 1 1 calc GR
H8DC H 0.374088 0.896729 0.217281 0.095 Uiso 1 1 calc GR
C C 0.3620(4) 0.7324(4) 0.17637(17) 0.0659(17) Uani 1 1 d .
HA H 0.426962 0.758713 0.175259 0.099 Uiso 1 1 calc GR
HB H 0.328881 0.737703 0.143847 0.099 Uiso 1 1 calc GR
HC H 0.368685 0.671679 0.185063 0.099 Uiso 1 1 calc GR
C0EA C -0.0035(4) 0.8877(3) 0.30487(15) 0.0420(11) Uani 1 1 d .
H0EA H 0.062553 0.878786 0.292713 0.063 Uiso 1 1 calc GR
H0EB H -0.042013 0.921015 0.280536 0.063 Uiso 1 1 calc GR
H0EC H -0.034873 0.832007 0.309889 0.063 Uiso 1 1 calc GR
C1EA C 0.2203(3) 0.4724(3) 0.51191(15) 0.0393(10) Uani 1 1 d .
H1EA H 0.233796 0.528608 0.526883 0.059 Uiso 1 1 calc GR
H1EB H 0.244919 0.427213 0.534166 0.059 Uiso 1 1 calc GR
H1EC H 0.149649 0.465549 0.506412 0.059 Uiso 1 1 calc GR
C2EA C 0.6237(3) 0.6281(3) 0.2961(2) 0.0516(12) Uani 1 1 d .
H2EA H 0.585676 0.575220 0.298871 0.077 Uiso 1 1 calc GR
H2EB H 0.693272 0.615473 0.301960 0.077 Uiso 1 1 calc GR
H2EC H 0.613858 0.652101 0.262749 0.077 Uiso 1 1 calc GR
C3EA C -0.0070(3) 0.5974(4) 0.29208(16) 0.0508(12) Uani 1 1 d .
H3EA H 0.021245 0.654240 0.286709 0.076 Uiso 1 1 calc GR
H3EB H -0.072530 0.594774 0.276541 0.076 Uiso 1 1 calc GR
H3EC H 0.034671 0.553663 0.277362 0.076 Uiso 1 1 calc GR
C5EA C -0.0587(4) 0.4914(3) 0.3577(3) 0.0687(18) Uani 1 1 d .
H5EA H -0.023940 0.447917 0.338805 0.103 Uiso 1 1 calc GR
H5EB H -0.127901 0.491685 0.347288 0.103 Uiso 1 1 calc GR
H5EC H -0.052669 0.478060 0.393098 0.103 Uiso 1 1 calc GR
C6EA C 0.6453(3) 0.7797(4) 0.3274(2) 0.0585(14) Uani 1 1 d .
H6EA H 0.630293 0.801803 0.294054 0.088 Uiso 1 1 calc GR
H6EB H 0.715822 0.769650 0.331248 0.088 Uiso 1 1 calc GR
H6EC H 0.624929 0.821665 0.352027 0.088 Uiso 1 1 calc GR
C7EA C 0.6119(4) 0.6584(6) 0.3873(2) 0.101(3) Uani 1 1 d .
H7EA H 0.588714 0.699021 0.412036 0.152 Uiso 1 1 calc GR
H7EB H 0.682606 0.650347 0.391990 0.152 Uiso 1 1 calc GR
H7EC H 0.578618 0.603311 0.391156 0.152 Uiso 1 1 calc GR

loop_
_atom_site_aniso_label
_atom_site_aniso_U_11
_atom_site_aniso_U_22
_atom_site_aniso_U_33
_atom_site_aniso_U_23
_atom_site_aniso_U_13
_atom_site_aniso_U_12
Gd0A 0.01148(9) 0.01656(9) 0.01535(9) -0.00033(6) 0.00019(6) -0.00184(5)
O4AA 0.0154(11) 0.0231(12) 0.0214(12) 0.0008(9) 0.0017(9) 0.0016(9)
O5AA 0.0154(11) 0.0266(13) 0.0220(12) 0.0019(9) 0.0013(9) 0.0012(9)
O6AA 0.0162(11) 0.0181(11) 0.0265(12) 0.0001(9) -0.0038(9) -0.0034(9)
O7AA 0.0180(11) 0.0220(11) 0.0216(11) 0.0026(9) 0.0027(9) 0.0028(9)
O8AA 0.0127(11) 0.0345(13) 0.0200(12) -0.0003(9) 0.0016(9) 0.0007(9)
O 0.0175(11) 0.0196(11) 0.0281(12) 0.0028(9) -0.0069(9) -0.0058(9)
N0AA 0.0170(13) 0.0203(12) 0.0179(13) -0.0012(11) 0.0023(10) -0.0019(11)
N1AA 0.0197(14) 0.0183(13) 0.0220(14) 0.0017(11) -0.0025(11) -0.0032(11)
N2AA 0.0216(15) 0.0271(16) 0.048(2) -0.0131(14) 0.0050(14) -0.0092(12)
N 0.0208(15) 0.0297(16) 0.0392(17) -0.0128(14) -0.0084(13) 0.0039(13)
C0AA 0.0191(16) 0.0210(16) 0.0277(17) -0.0051(13) 0.0047(13) -0.0050(13)
C1AA 0.0240(17) 0.0219(15) 0.0196(16) -0.0025(13) 0.0015(13) -0.0043(14)
C2AA 0.0156(15) 0.0216(16) 0.037(2) -0.0119(14) 0.0024(14) -0.0021(13)
C3AA 0.0172(15) 0.0180(15) 0.0218(16) -0.0041(12) 0.0026(12) -0.0025(12)
C4AA 0.0160(15) 0.0255(17) 0.0214(16) -0.0029(13) 0.0023(12) 0.0014(13)
C5AA 0.0128(14) 0.0177(15) 0.0214(15) -0.0048(12) 0.0013(12) -0.0013(12)
C6AA 0.0226(16) 0.0152(15) 0.0217(16) -0.0014(12) -0.0059(13) 0.0001(12)
C7AA 0.0214(17) 0.0281(18) 0.0192(16) -0.0003(13) 0.0001(13) -0.0009(13)
C8AA 0.032(2) 0.0239(18) 0.034(2) 0.0004(15) 0.0071(16) -0.0092(15)
C9AA 0.0205(17) 0.0258(17) 0.0233(17) 0.0013(13) 0.0047(13) -0.0001(13)
C0BA 0.031(2) 0.0274(17) 0.0202(17) 0.0025(14) -0.0030(14) 0.0020(15)
C1BA 0.0240(18) 0.0273(17) 0.0257(18) -0.0047(15) -0.0096(14) 0.0038(15)
C2BA 0.0186(16) 0.0197(16) 0.038(2) 0.0024(14) -0.0050(14) -0.0068(13)
C3BA 0.0160(15) 0.0188(16) 0.0175(15) -0.0045(12) 0.0000(12) -0.0052(12)
C4BA 0.0160(16) 0.0280(18) 0.0257(17) 0.0002(14) 0.0024(13) 0.0018(14)
C5BA 0.0158(15) 0.0200(16) 0.0244(16) -0.0061(13) -0.0016(12) 0.0017(12)
C6BA 0.0245(19) 0.053(2) 0.0197(17) 0.0017(17) -0.0003(14) 0.0066(17)
C7BA 0.0159(15) 0.0192(16) 0.0242(16) 0.0000(13) 0.0005(12) 0.0013(12)
C8BA 0.0150(15) 0.0254(17) 0.0311(18) -0.0116(14) -0.0023(13) 0.0018(13)
C9BA 0.0191(18) 0.051(2) 0.0221(18) 0.0036(16) 0.0058(14) 0.0047(15)
C0CA 0.0162(15) 0.0211(16) 0.0253(17) -0.0059(13) -0.0023(13) -0.0024(13)
C1CA 0.044(2) 0.0246(18) 0.034(2) 0.0062(15) -0.0099(17) 0.0033(16)
C2CA 0.0281(18) 0.0229(17) 0.0239(17) 0.0002(14) -0.0050(14) 0.0062(14)
C3CA 0.0170(16) 0.0243(17) 0.0326(19) 0.0006(14) -0.0087(14) -0.0035(13)
C4CA 0.041(3) 0.091(4) 0.021(2) -0.002(2) 0.0027(17) -0.014(3)
C5CA 0.0213(18) 0.032(2) 0.057(3) -0.0181(19) 0.0034(17) -0.0068(15)
C6CA 0.0309(19) 0.0257(18) 0.0233(17) 0.0019(14) -0.0026(14) -0.0017(15)
C7CA 0.0179(16) 0.0205(17) 0.039(2) 0.0049(15) -0.0029(14) 0.0005(13)
C8CA 0.0192(17) 0.0279(19) 0.054(2) 0.0088(17) -0.0083(16) 0.0019(14)
C9CA 0.042(2) 0.0257(18) 0.0283(19) 0.0078(15) 0.0034(16) -0.0072(16)
C0DA 0.031(2) 0.044(2) 0.035(2) 0.0089(18) 0.0157(16) 0.0089(17)
C1DA 0.0141(16) 0.049(2) 0.0278(18) 0.0030(16) 0.0022(14) 0.0046(15)
C2DA 0.033(2) 0.115(5) 0.021(2) -0.005(2) -0.0061(18) -0.004(2)
C3DA 0.0183(18) 0.036(2) 0.051(2) -0.0216(19) -0.0098(16) 0.0004(15)
C4DA 0.027(2) 0.0239(19) 0.062(3) 0.0039(18) -0.0062(18) -0.0005(15)
C5DA 0.031(2) 0.059(3) 0.048(3) 0.016(2) -0.0029(19) 0.017(2)
C6DA 0.051(3) 0.027(2) 0.061(3) 0.0101(19) 0.031(2) 0.0033(19)
C7DA 0.0193(19) 0.058(3) 0.053(3) -0.013(2) -0.0062(18) 0.0015(18)
C8DA 0.073(4) 0.063(3) 0.053(3) 0.025(3) -0.019(3) 0.003(3)
C 0.054(3) 0.126(5) 0.019(2) -0.004(2) 0.004(2) 0.032(3)
C0EA 0.061(3) 0.037(2) 0.027(2) -0.0046(17) -0.0206(19) 0.008(2)
C1EA 0.037(2) 0.044(2) 0.037(2) 0.0175(18) -0.0011(17) 0.0042(18)
C2EA 0.026(2) 0.056(3) 0.073(3) -0.014(2) -0.005(2) 0.010(2)
C3EA 0.029(2) 0.088(4) 0.034(2) -0.014(2) -0.0087(18) -0.008(2)
C5EA 0.035(3) 0.036(2) 0.132(5) 0.021(3) -0.043(3) -0.020(2)
C6EA 0.024(2) 0.065(3) 0.086(4) -0.026(3) -0.004(2) 0.000(2)
C7EA 0.030(3) 0.224(9) 0.050(3) 0.057(4) 0.007(2) 0.048(4)

loop_
_atom_type_symbol
_atom_type_description
_atom_type_scat_dispersion_real
_atom_type_scat_dispersion_imag
_atom_type_scat_source
C C 0.0033 0.0016 'International Tables Vol C Tables 4.2.6.8 and 6.1.1.4'
H H 0.0000 0.0000 'International Tables Vol C Tables 4.2.6.8 and 6.1.1.4'
N N 0.0061 0.0033 'International Tables Vol C Tables 4.2.6.8 and 6.1.1.4'
O O 0.0106 0.0060 'International Tables Vol C Tables 4.2.6.8 and 6.1.1.4'
Gd Gd -0.1653 3.9035 'International Tables Vol C Tables 4.2.6.8 and 6.1.1.4'

loop_
_exptl_crystal_face_index_h
_exptl_crystal_face_index_k
_exptl_crystal_face_index_l
_exptl_crystal_face_perp_dist
-5 -21 5 0.2383
14 -3 -25 0.1009
3 21 -2 0.3085
-14 3 25 0.0921
3 -21 8 0.2505
-12 -4 -27 0.0764
-2 21 -6 0.3111
12 4 27 0.1070

loop_
_geom_angle_atom_site_label_1
_geom_angle_atom_site_label_2
_geom_angle_atom_site_label_3
_geom_angle
O4AA Gd0A O5AA 141.39(8)
O4AA Gd0A N0AA 71.04(8)
O4AA Gd0A N1AA 106.44(8)
O5AA Gd0A N0AA 74.28(8)
O5AA Gd0A N1AA 70.82(8)
O6AA Gd0A O4AA 80.68(8)
O6AA Gd0A O5AA 75.58(8)
O6AA Gd0A N0AA 77.24(8)
O6AA Gd0A N1AA 132.85(8)
O7AA Gd0A O4AA 72.06(8)
O7AA Gd0A O5AA 138.50(8)
O7AA Gd0A O6AA 145.56(8)
O7AA Gd0A N0AA 111.89(8)
O7AA Gd0A N1AA 76.33(8)
O8AA Gd0A O4AA 147.12(8)
O8AA Gd0A O5AA 71.48(8)
O8AA Gd0A O6AA 117.82(8)
O8AA Gd0A O7AA 79.28(8)
O8AA Gd0A N0AA 136.66(8)
O8AA Gd0A N1AA 81.43(8)
O Gd0A O4AA 82.48(8)
O Gd0A O5AA 117.37(8)
O Gd0A O6AA 72.00(8)
O Gd0A O7AA 83.72(8)
O Gd0A O8AA 78.64(8)
O Gd0A N0AA 142.11(8)
O Gd0A N1AA 154.04(8)
N0AA Gd0A N1AA 62.57(8)
C3BA O4AA Gd0A 133.7(2)
C4BA O5AA Gd0A 136.3(2)
C7BA O6AA Gd0A 137.1(2)
C6AA O7AA Gd0A 132.3(2)
C7AA O8AA Gd0A 138.8(2)
C0CA O Gd0A 137.9(2)
C1AA N0AA Gd0A 120.4(2)
C1AA N0AA C5AA 117.6(3)
C5AA N0AA Gd0A 121.5(2)
C3AA N1AA Gd0A 119.5(2)
C6CA N1AA Gd0A 121.8(2)
C6CA N1AA C3AA 117.8(3)
C5CA N2AA C2AA 115.0(3)
C3DA N C8BA 114.9(3)
C3AA C0AA C2AA 119.4(3)
C8AA C0AA C2AA 122.2(3)
C8AA C0AA C3AA 118.4(3)
N0AA C1AA H1AA 118.2
N0AA C1AA C0BA 123.6(3)
C0BA C1AA H1AA 118.2
N2AA C2AA C0AA 118.1(3)
N2AA C2AA C8BA 121.8(3)
C8BA C2AA C0AA 120.1(3)
N1AA C3AA C0AA 122.4(3)
N1AA C3AA C5AA 117.4(3)
C0AA C3AA C5AA 120.2(3)
C6AA C4AA H4AA 117.8
C3BA C4AA H4AA 117.8
C3BA C4AA C6AA 124.4(3)
N0AA C5AA C3AA 117.2(3)
N0AA C5AA C5BA 122.3(3)
C5BA C5AA C3AA 120.5(3)
O7AA C6AA C4AA 123.8(3)
O7AA C6AA C2CA 115.2(3)
C4AA C6AA C2CA 121.1(3)
O8AA C7AA C6BA 115.6(3)
O8AA C7AA C9BA 123.8(3)
C9BA C7AA C6BA 120.5(3)
C0AA C8AA H8AA 120.4
C9CA C8AA C0AA 119.1(3)
C9CA C8AA H8AA 120.4
C4CA C9AA C3BA 108.7(3)
C0DA C9AA C3BA 114.1(3)
C0DA C9AA C4CA 108.8(3)
C6DA C9AA C3BA 107.0(3)
C6DA C9AA C4CA 109.0(4)
C6DA C9AA C0DA 109.2(3)
C1AA C0BA H0BA 120.4
C1BA C0BA C1AA 119.1(3)
C1BA C0BA H0BA 120.4
C0BA C1BA H1BA 120.7
C0BA C1BA C5BA 118.7(3)
C5BA C1BA H1BA 120.7
C7BA C2BA H2BA 117.9
C0CA C2BA H2BA 117.9
C0CA C2BA C7BA 124.1(3)
O4AA C3BA C4AA 124.4(3)
O4AA C3BA C9AA 114.8(3)
C4AA C3BA C9AA 120.8(3)
O5AA C4BA C9BA 124.0(3)
O5AA C4BA C1DA 116.4(3)
C9BA C4BA C1DA 119.6(3)
C5AA C5BA C8BA 119.3(3)
C1BA C5BA C5AA 118.7(3)
C1BA C5BA C8BA 122.0(3)
C7AA C6BA C2DA 108.8(3)
C8DA C6BA C7AA 107.6(3)
C8DA C6BA C2DA 110.2(4)
C8DA C6BA C 109.9(4)
C C6BA C7AA 112.0(3)
C C6BA C2DA 108.4(4)
O6AA C7BA C2BA 123.9(3)
O6AA C7BA C7CA 116.4(3)
C2BA C7BA C7CA 119.7(3)
N C8BA C2AA 122.0(3)
N C8BA C5BA 117.5(3)
C2AA C8BA C5BA 120.5(3)
C7AA C9BA C4BA 124.0(3)
C7AA C9BA H9BA 118.0
C4BA C9BA H9BA 118.0
O C0CA C2BA 123.8(3)
O C0CA C3CA 114.2(3)
C2BA C0CA C3CA 122.0(3)
H1CA C1CA H1CB 109.5
H1CA C1CA H1CC 109.5
H1CB C1CA H1CC 109.5
C2CA C1CA H1CA 109.5
C2CA C1CA H1CB 109.5
C2CA C1CA H1CC 109.5
C6AA C2CA C0EA 106.6(3)
C1CA C2CA C6AA 108.7(3)
C1CA C2CA C5DA 108.9(3)
C1CA C2CA C0EA 109.3(3)
C5DA C2CA C6AA 113.6(3)
C5DA C2CA C0EA 109.7(3)
C7DA C3CA C0CA 107.4(3)
C3EA C3CA C0CA 108.1(3)
C3EA C3CA C7DA 108.4(3)
C3EA C3CA C5EA 110.7(4)
C5EA C3CA C0CA 114.2(3)
C5EA C3CA C7DA 107.9(4)
C9AA C4CA H4CA 109.5
C9AA C4CA H4CB 109.5
C9AA C4CA H4CC 109.5
H4CA C4CA H4CB 109.5
H4CA C4CA H4CC 109.5
H4CB C4CA H4CC 109.5
N2AA C5CA H5CA 118.5
N2AA C5CA C3DA 123.0(3)
C3DA C5CA H5CA 118.5
N1AA C6CA H6CA 118.4
N1AA C6CA C9CA 123.3(3)
C9CA C6CA H6CA 118.4
C8CA C7CA C7BA 110.7(3)
C8CA C7CA C4DA 108.4(3)
C8CA C7CA C1EA 108.4(3)
C4DA C7CA C7BA 112.4(3)
C1EA C7CA C7BA 107.1(3)
C1EA C7CA C4DA 109.8(3)
C7CA C8CA H8CA 109.5
C7CA C8CA H8CB 109.5
C7CA C8CA H8CC 109.5
H8CA C8CA H8CB 109.5
H8CA C8CA H8CC 109.5
H8CB C8CA H8CC 109.5
C8AA C9CA C6CA 119.1(3)
C8AA C9CA H9CA 120.5
C6CA C9CA H9CA 120.5
C9AA C0DA H0DA 109.5
C9AA C0DA H0DB 109.5
C9AA C0DA H0DC 109.5
H0DA C0DA H0DB 109.5
H0DA C0DA H0DC 109.5
H0DB C0DA H0DC 109.5
C2EA C1DA C4BA 110.5(3)
C2EA C1DA C6EA 108.7(4)
C6EA C1DA C4BA 108.3(3)
C7EA C1DA C4BA 110.0(3)
C7EA C1DA C2EA 109.1(4)
C7EA C1DA C6EA 110.3(5)
C6BA C2DA H2DA 109.5
C6BA C2DA H2DB 109.5
C6BA C2DA H2DC 109.5
H2DA C2DA H2DB 109.5
H2DA C2DA H2DC 109.5
H2DB C2DA H2DC 109.5
N C3DA C5CA 123.3(4)
N C3DA H3DA 118.4
C5CA C3DA H3DA 118.4
C7CA C4DA H4DA 109.5
C7CA C4DA H4DB 109.5
C7CA C4DA H4DC 109.5
H4DA C4DA H4DB 109.5
H4DA C4DA H4DC 109.5
H4DB C4DA H4DC 109.5
C2CA C5DA H5DA 109.5
C2CA C5DA H5DB 109.5
C2CA C5DA H5DC 109.5
H5DA C5DA H5DB 109.5
H5DA C5DA H5DC 109.5
H5DB C5DA H5DC 109.5
C9AA C6DA H6DA 109.5
C9AA C6DA H6DB 109.5
C9AA C6DA H6DC 109.5
H6DA C6DA H6DB 109.5
H6DA C6DA H6DC 109.5
H6DB C6DA H6DC 109.5
C3CA C7DA H7DA 109.5
C3CA C7DA H7DB 109.5
C3CA C7DA H7DC 109.5
H7DA C7DA H7DB 109.5
H7DA C7DA H7DC 109.5
H7DB C7DA H7DC 109.5
C6BA C8DA H8DA 109.5
C6BA C8DA H8DB 109.5
C6BA C8DA H8DC 109.5
H8DA C8DA H8DB 109.5
H8DA C8DA H8DC 109.5
H8DB C8DA H8DC 109.5
C6BA C HA 109.5
C6BA C HB 109.5
C6BA C HC 109.5
HA C HB 109.5
HA C HC 109.5
HB C HC 109.5
C2CA C0EA H0EA 109.5
C2CA C0EA H0EB 109.5
C2CA C0EA H0EC 109.5
H0EA C0EA H0EB 109.5
H0EA C0EA H0EC 109.5
H0EB C0EA H0EC 109.5
C7CA C1EA H1EA 109.5
C7CA C1EA H1EB 109.5
C7CA C1EA H1EC 109.5
H1EA C1EA H1EB 109.5
H1EA C1EA H1EC 109.5
H1EB C1EA H1EC 109.5
C1DA C2EA H2EA 109.5
C1DA C2EA H2EB 109.5
C1DA C2EA H2EC 109.5
H2EA C2EA H2EB 109.5
H2EA C2EA H2EC 109.5
H2EB C2EA H2EC 109.5
C3CA C3EA H3EA 109.5
C3CA C3EA H3EB 109.5
C3CA C3EA H3EC 109.5
H3EA C3EA H3EB 109.5
H3EA C3EA H3EC 109.5
H3EB C3EA H3EC 109.5
C3CA C5EA H5EA 109.5
C3CA C5EA H5EB 109.5
C3CA C5EA H5EC 109.5
H5EA C5EA H5EB 109.5
H5EA C5EA H5EC 109.5
H5EB C5EA H5EC 109.5
C1DA C6EA H6EA 109.5
C1DA C6EA H6EB 109.5
C1DA C6EA H6EC 109.5
H6EA C6EA H6EB 109.5
H6EA C6EA H6EC 109.5
H6EB C6EA H6EC 109.5
C1DA C7EA H7EA 109.5
C1DA C7EA H7EB 109.5
C1DA C7EA H7EC 109.5
H7EA C7EA H7EB 109.5
H7EA C7EA H7EC 109.5
H7EB C7EA H7EC 109.5

loop_
_geom_bond_atom_site_label_1
_geom_bond_atom_site_label_2
_geom_bond_distance
Gd0A O4AA 2.358(2)
Gd0A O5AA 2.371(2)
Gd0A O6AA 2.341(2)
Gd0A O7AA 2.334(2)
Gd0A O8AA 2.326(2)
Gd0A O 2.313(2)
Gd0A N0AA 2.582(3)
Gd0A N1AA 2.629(3)
O4AA C3BA 1.264(4)
O5AA C4BA 1.262(4)
O6AA C7BA 1.262(4)
O7AA C6AA 1.275(4)
O8AA C7AA 1.269(4)
O C0CA 1.261(4)
N0AA C1AA 1.332(5)
N0AA C5AA 1.357(4)
N1AA C3AA 1.359(4)
N1AA C6CA 1.326(4)
N2AA C2AA 1.355(4)
N2AA C5CA 1.332(5)
N C8BA 1.357(4)
N C3DA 1.323(5)
C0AA C2AA 1.463(5)
C0AA C3AA 1.401(4)
C0AA C8AA 1.390(5)
C1AA H1AA 0.9300
C1AA C0BA 1.387(5)
C2AA C8BA 1.400(5)
C3AA C5AA 1.460(4)
C4AA H4AA 0.9300
C4AA C6AA 1.402(5)
C4AA C3BA 1.400(5)
C5AA C5BA 1.400(4)
C6AA C2CA 1.537(4)
C7AA C6BA 1.539(5)
C7AA C9BA 1.394(5)
C8AA H8AA 0.9300
C8AA C9CA 1.373(5)
C9AA C3BA 1.535(5)
C9AA C4CA 1.529(6)
C9AA C0DA 1.527(5)
C9AA C6DA 1.520(5)
C0BA H0BA 0.9300
C0BA C1BA 1.377(6)
C1BA H1BA 0.9300
C1BA C5BA 1.396(5)
C2BA H2BA 0.9300
C2BA C7BA 1.400(5)
C2BA C0CA 1.401(5)
C4BA C9BA 1.408(5)
C4BA C1DA 1.538(5)
C5BA C8BA 1.459(5)
C6BA C2DA 1.539(6)
C6BA C8DA 1.520(7)
C6BA C 1.532(6)
C7BA C7CA 1.540(5)
C9BA H9BA 0.9300
C0CA C3CA 1.540(4)
C1CA H1CA 0.9600
C1CA H1CB 0.9600
C1CA H1CC 0.9600
C1CA C2CA 1.527(5)
C2CA C5DA 1.529(5)
C2CA C0EA 1.538(5)
C3CA C7DA 1.521(5)
C3CA C3EA 1.508(6)
C3CA C5EA 1.517(5)
C4CA H4CA 0.9600
C4CA H4CB 0.9600
C4CA H4CC 0.9600
C5CA H5CA 0.9300
C5CA C3DA 1.381(6)
C6CA H6CA 0.9300
C6CA C9CA 1.394(5)
C7CA C8CA 1.532(5)
C7CA C4DA 1.532(5)
C7CA C1EA 1.532(6)
C8CA H8CA 0.9600
C8CA H8CB 0.9600
C8CA H8CC 0.9600
C9CA H9CA 0.9300
C0DA H0DA 0.9600
C0DA H0DB 0.9600
C0DA H0DC 0.9600
C1DA C2EA 1.521(6)
C1DA C6EA 1.524(7)
C1DA C7EA 1.509(6)
C2DA H2DA 0.9600
C2DA H2DB 0.9600
C2DA H2DC 0.9600
C3DA H3DA 0.9300
C4DA H4DA 0.9600
C4DA H4DB 0.9600
C4DA H4DC 0.9600
C5DA H5DA 0.9600
C5DA H5DB 0.9600
C5DA H5DC 0.9600
C6DA H6DA 0.9600
C6DA H6DB 0.9600
C6DA H6DC 0.9600
C7DA H7DA 0.9600
C7DA H7DB 0.9600
C7DA H7DC 0.9600
C8DA H8DA 0.9600
C8DA H8DB 0.9600
C8DA H8DC 0.9600
C HA 0.9600
C HB 0.9600
C HC 0.9600
C0EA H0EA 0.9600
C0EA H0EB 0.9600
C0EA H0EC 0.9600
C1EA H1EA 0.9600
C1EA H1EB 0.9600
C1EA H1EC 0.9600
C2EA H2EA 0.9600
C2EA H2EB 0.9600
C2EA H2EC 0.9600
C3EA H3EA 0.9600
C3EA H3EB 0.9600
C3EA H3EC 0.9600
C5EA H5EA 0.9600
C5EA H5EB 0.9600
C5EA H5EC 0.9600
C6EA H6EA 0.9600
C6EA H6EB 0.9600
C6EA H6EC 0.9600
C7EA H7EA 0.9600
C7EA H7EB 0.9600
C7EA H7EC 0.9600

loop_
_exptl_oxdiff_crystal_face_indexfrac_h
_exptl_oxdiff_crystal_face_indexfrac_k
_exptl_oxdiff_crystal_face_indexfrac_l
_exptl_oxdiff_crystal_face_x
_exptl_oxdiff_crystal_face_y
_exptl_oxdiff_crystal_face_z
-4.8514 -20.6620 4.7423 -0.2454 -0.0000 0.9694
14.3136 -2.5634 -24.7773 0.9960 0.0001 0.0891
3.1562 21.2244 -1.7639 0.1263 0.0000 -0.9920
-14.2438 3.0947 24.7488 -0.9935 -0.0001 -0.1139
2.8544 -20.7502 8.2173 0.0000 0.3412 0.9400
-11.9497 -4.3206 -27.1776 0.0001 -0.9615 0.2747
-1.9052 21.1457 -6.0628 -0.0000 -0.2651 -0.9642
11.9933 3.8316 27.3167 -0.0001 0.9676 -0.2524

loop_
_smtbx_masks_void_nr
_smtbx_masks_void_average_x
_smtbx_masks_void_average_y
_smtbx_masks_void_average_z
_smtbx_masks_void_volume
_smtbx_masks_void_count_electrons
1 0.307 0.144 0.807 287.2 87.4
2 0.307 0.356 0.307 287.2 86.9
3 -0.307 0.644 0.693 287.2 82.3
4 -0.307 0.856 0.193 287.2 81.8
5 0.242 0.209 0.559 22.7 0.0
6 0.242 0.291 0.059 22.7 0.0
7 0.758 0.709 0.941 22.7 0.0
8 0.758 0.791 0.441 22.7 0.0
